data_4031688
loop_
_publ_author_name
'Slovyanskikh, V.K.'
'Kuznetsov, N.T.'

_publ_section_title
;
 The mixed sulphides NbUS3 and TaUS3
;
_journal_name_full
;
Russian Journal of Inorganic Chemistry (= Zhurnal Neorganicheskoi Khimii)
;
_journal_page_first 1088
_journal_page_last 1089
_journal_volume 29
_journal_year 1984
_chemical_formula_sum 'Nb S'
_space_group_IT_number 187
_symmetry_space_group_name_Hall 'P -6 2'
_symmetry_space_group_name_H-M 'P -6 m 2'
_cell_angle_alpha 90
_cell_angle_beta 90
_cell_angle_gamma 120
_cell_formula_units_Z 1
_cell_length_a 3.35
_cell_length_b 3.35
_cell_length_c 3.2
_cell_volume 31.101
_citation_journal_id_ASTM RJICAQ
_cod_data_source_file Slovyanskikh_RJICAQ_1984_846.cif
_cod_data_source_block Nb1S1
_cod_original_cell_volume 31.1007
_cod_original_formula_sum 'Nb1 S1'
_cod_database_code 4031688

loop_
_symmetry_equiv_pos_as_xyz
x,y,z
-x+y,-x,-z
-y,x-y,z
x,y,-z
-x+y,-x,z
-y,x-y,-z
-y,-x,-z
-x+y,y,z
x,x-y,-z
-y,-x,z
-x+y,y,-z
x,x-y,z

loop_
_atom_site_label
_atom_site_type_symbol
_atom_site_fract_x
_atom_site_fract_y
_atom_site_fract_z
_atom_site_occupancy
_atom_site_U_iso_or_equiv
S1 S 0.3333 0.6667 0.5 1 0.0
Nb1 Nb 0 0 0 1 0.0
